data_1520297
loop_
_publ_author_name
'Carrasco-Ruiz, Anayeli'
'Tiburcio, Jorge'

_publ_section_title
;
 Electrostatic Kinetic Barriers in the Threading/Dethreading Motion of a
 Rotaxane-like Complex.
;
_journal_issue 8
_journal_name_full 'Organic letters'
_journal_page_first 1858
_journal_page_last 1861
_journal_paper_doi 10.1021/acs.orglett.5b00530
_journal_volume 17
_journal_year 2015
_chemical_formula_moiety 'C24 H30 O14 S2, C28 H30 N4 O4, Br'
_chemical_formula_sum 'C52 H60 Br N4 O18 S2'
_chemical_formula_weight 1173.07
_chemical_name_common 'Pseudorotaxane of propionic acid'
_chemical_name_systematic
;
 ?
;
_space_group_crystal_system monoclinic
_space_group_IT_number 15
_space_group_name_Hall '-C 2yc'
_space_group_name_H-M_alt 'C 1 2/c 1'
_symmetry_space_group_name_Hall '-C 2yc'
_symmetry_space_group_name_H-M 'C 1 2/c 1'
_atom_sites_solution_hydrogens geom
_audit_creation_method SHELXL-2013
_cell_angle_alpha 90
_cell_angle_beta 114.731(2)
_cell_angle_gamma 90
_cell_formula_units_Z 4
_cell_length_a 26.6011(10)
_cell_length_b 19.0370(9)
_cell_length_c 14.4208(5)
_cell_measurement_reflns_used 31551
_cell_measurement_temperature 173(2)
_cell_measurement_theta_max 27.103
_cell_measurement_theta_min 2.546
_cell_volume 6633.0(5)
_computing_cell_refinement 'HKL Scalepack (Otwinowski & Minor 1997)'
_computing_data_collection 'Collect (Bruker AXS BV, 1997-2004)'
_computing_data_reduction 'HKL Denzo and Scalepack (Otwinowski & Minor 1997)'
_computing_molecular_graphics 'Ortep-3 for Windows (Farrugia, 1997)'
_computing_publication_material 'WinGX publication routines (Farrugia, 1999)'
_computing_structure_refinement 'SHELXL-2013 (Sheldrick, 2013)'
_computing_structure_solution 'SHELXS-97 (Sheldrick, 2008)'
_diffrn_ambient_temperature 173(2)
_diffrn_measured_fraction_theta_full 0.992
_diffrn_measured_fraction_theta_max 0.991
_diffrn_measurement_device_type KappaCCD
_diffrn_measurement_method 'CCD rotation images, thick slices'
_diffrn_radiation_type MoK\a
_diffrn_radiation_wavelength 0.71073
_diffrn_reflns_av_R_equivalents 0.0795
_diffrn_reflns_av_unetI/netI 0.0895
_diffrn_reflns_laue_measured_fraction_full 0.992
_diffrn_reflns_laue_measured_fraction_max 0.991
_diffrn_reflns_limit_h_max 34
_diffrn_reflns_limit_h_min -34
_diffrn_reflns_limit_k_max 22
_diffrn_reflns_limit_k_min -24
_diffrn_reflns_limit_l_max 18
_diffrn_reflns_limit_l_min -18
_diffrn_reflns_number 35888
_diffrn_reflns_point_group_measured_fraction_full 0.992
_diffrn_reflns_point_group_measured_fraction_max 0.991
_diffrn_reflns_theta_full 25.242
_diffrn_reflns_theta_max 27.105
_diffrn_reflns_theta_min 3.777
_diffrn_source 'Enraf Nonius FR590'
_exptl_absorpt_coefficient_mu 0.746
_exptl_absorpt_correction_T_max 0.9647
_exptl_absorpt_correction_T_min 0.8726
_exptl_absorpt_correction_type multi-scan
_exptl_absorpt_process_details
;
[c.f. r.h. blessing, acta cryst. (1995), a51, 33-38]
;
_exptl_crystal_colour Yellow
_exptl_crystal_density_diffrn 1.175
_exptl_crystal_description Plate
_exptl_crystal_F_000 2444
_exptl_crystal_size_max 0.270
_exptl_crystal_size_mid 0.200
_exptl_crystal_size_min 0.075
_refine_diff_density_max 1.129
_refine_diff_density_min -1.549
_refine_diff_density_rms 0.128
_refine_ls_extinction_method none
_refine_ls_goodness_of_fit_ref 1.302
_refine_ls_hydrogen_treatment constr
_refine_ls_matrix_type full
_refine_ls_number_parameters 349
_refine_ls_number_reflns 7269
_refine_ls_number_restraints 0
_refine_ls_restrained_S_all 1.302
_refine_ls_R_factor_all 0.1888
_refine_ls_R_factor_gt 0.1353
_refine_ls_shift/su_max 0.000
_refine_ls_shift/su_mean 0.000
_refine_ls_structure_factor_coef Fsqd
_refine_ls_weighting_details 'w=1/[\s^2^(Fo^2^)+(0.2000P)^2^] where P=(Fo^2^+2Fc^2^)/3'
_refine_ls_weighting_scheme calc
_refine_ls_wR_factor_gt 0.3612
_refine_ls_wR_factor_ref 0.3904
_reflns_Friedel_coverage 0.000
_reflns_number_gt 3998
_reflns_number_total 7269
_reflns_threshold_expression 'I > 2\s(I)'
_cod_data_source_file ol5b00530_si_003.cif
_cod_data_source_block jtk121
_cod_database_code 1520297
_shelx_space_group_comment
;
The symmetry employed for this shelxl refinement is uniquely defined
by the following loop, which should always be used as a source of
symmetry information in preference to the above space-group names.
They are only intended as comments.
;
_shelx_estimated_absorpt_t_min 0.824
_shelx_estimated_absorpt_t_max 0.946
_shelxl_version_number 2013-4

loop_
_space_group_symop_operation_xyz
'x, y, z'
'-x, y, -z+1/2'
'x+1/2, y+1/2, z'
'-x+1/2, y+1/2, -z+1/2'
'-x, -y, -z'
'x, -y, z-1/2'
'-x+1/2, -y+1/2, -z'
'x+1/2, -y+1/2, z-1/2'

loop_
_atom_site_label
_atom_site_type_symbol
_atom_site_fract_x
_atom_site_fract_y
_atom_site_fract_z
_atom_site_U_iso_or_equiv
_atom_site_adp_type
_atom_site_occupancy
_atom_site_site_symmetry_order
_atom_site_calc_flag
_atom_site_refinement_flags_posn
_atom_site_refinement_flags_adp
_atom_site_refinement_flags_occupancy
S1 S 0.28392(6) 0.34082(7) 0.34153(10) 0.0486(5) Uani 1 1 d . . .
O5 O 0.2366(2) 0.3333(2) 0.2453(3) 0.0619(11) Uani 1 1 d . . .
O4 O 0.27098(19) 0.3214(2) 0.4261(3) 0.0596(11) Uani 1 1 d . . .
O7 O 0.33151(14) 0.64521(18) 0.4029(3) 0.0458(9) Uani 1 1 d . . .
O1 O 0.3594(2) 0.0975(2) 0.4964(4) 0.0686(13) Uani 1 1 d . . .
H1 H 0.3750 0.0593 0.5082 0.103 Uiso 1 1 calc R U .
O6 O 0.22904(14) 0.60317(18) 0.3203(3) 0.0453(9) Uani 1 1 d . . .
O8 O 0.37687(16) 0.7775(2) 0.5252(3) 0.0569(11) Uani 1 1 d . . .
O3 O 0.3324(2) 0.3073(2) 0.3413(4) 0.0813(15) Uani 1 1 d . . .
C21 C 0.3879(2) 0.6704(3) 0.4373(4) 0.0465(13) Uani 1 1 d . . .
H21A H 0.4036 0.6549 0.3910 0.056 Uiso 1 1 calc R U .
H21B H 0.4106 0.6525 0.5049 0.056 Uiso 1 1 calc R U .
C3 C 0.3246(2) 0.6488(3) 0.6254(4) 0.0490(14) Uani 1 1 d . . .
H3 H 0.3510 0.6843 0.6494 0.059 Uiso 1 1 calc R U .
N1 N 0.27120(17) 0.6654(2) 0.5728(3) 0.0363(9) Uani 1 1 d . . .
C7 C 0.3170(2) 0.4509(2) 0.6294(3) 0.0373(11) Uani 1 1 d . . .
N2 N 0.34488(19) 0.3108(2) 0.6614(3) 0.0436(10) Uani 1 1 d . . .
C1 C 0.2550(2) 0.7402(3) 0.5543(4) 0.0447(12) Uani 1 1 d . . .
H1A H 0.2841 0.7695 0.6023 0.054 Uiso 1 1 calc R U .
H1B H 0.2215 0.7481 0.5641 0.054 Uiso 1 1 calc R U .
C2 C 0.30109(19) 0.5258(3) 0.6096(3) 0.0351(11) Uani 1 1 d . . .
C10 C 0.2953(2) 0.3314(3) 0.6515(4) 0.0442(12) Uani 1 1 d . . .
H10 H 0.2703 0.2988 0.6558 0.053 Uiso 1 1 calc R U .
C23 C 0.4259(2) 0.7883(3) 0.6138(5) 0.0531(14) Uani 1 1 d . . .
H23A H 0.4528 0.8127 0.5962 0.064 Uiso 1 1 calc R U .
H23B H 0.4416 0.7434 0.6438 0.064 Uiso 1 1 calc R U .
C18 C 0.3241(2) 0.5752(3) 0.3900(4) 0.0411(12) Uani 1 1 d . . .
O9 O 0.12913(19) 0.6878(3) 0.2953(4) 0.0808(15) Uani 1 1 d . . .
C11 C 0.2811(2) 0.4006(3) 0.6349(4) 0.0389(11) Uani 1 1 d . . .
H11 H 0.2460 0.4143 0.6270 0.047 Uiso 1 1 calc R U .
C8 C 0.3691(2) 0.4288(3) 0.6398(4) 0.0499(13) Uani 1 1 d . . .
H8 H 0.3945 0.4612 0.6364 0.060 Uiso 1 1 calc R U .
C4 C 0.3407(2) 0.5794(3) 0.6442(4) 0.0457(13) Uani 1 1 d . . .
H4 H 0.3779 0.5682 0.6800 0.055 Uiso 1 1 calc R U .
C12 C 0.3607(3) 0.2348(3) 0.6758(4) 0.0533(14) Uani 1 1 d . . .
H12A H 0.3380 0.2100 0.7031 0.064 Uiso 1 1 calc R U .
H12B H 0.3992 0.2301 0.7239 0.064 Uiso 1 1 calc R U .
C14 C 0.3641(3) 0.1256(3) 0.5804(5) 0.0536(14) Uani 1 1 d . . .
C17 C 0.3666(2) 0.5254(3) 0.4145(4) 0.0485(13) Uani 1 1 d . . .
H17 H 0.4033 0.5404 0.4430 0.058 Uiso 1 1 calc R U .
O2 O 0.3760(3) 0.0924(3) 0.6580(4) 0.107(2) Uani 1 1 d . . .
C13 C 0.3524(3) 0.2029(3) 0.5729(5) 0.0577(15) Uani 1 1 d . . .
H13A H 0.3146 0.2109 0.5239 0.069 Uiso 1 1 calc R U .
H13B H 0.3767 0.2263 0.5480 0.069 Uiso 1 1 calc R U .
C19 C 0.2686(2) 0.5512(3) 0.3457(4) 0.0403(11) Uani 1 1 d . . .
C5 C 0.2463(2) 0.5458(3) 0.5570(4) 0.0395(11) Uani 1 1 d . . .
H5 H 0.2188 0.5117 0.5341 0.047 Uiso 1 1 calc R U .
C25 C 0.1376(3) 0.6465(4) 0.2203(5) 0.0627(17) Uani 1 1 d . . .
H25A H 0.1552 0.6758 0.1876 0.075 Uiso 1 1 calc R U .
H25B H 0.1016 0.6330 0.1685 0.075 Uiso 1 1 calc R U .
C24 C 0.1717(2) 0.5813(3) 0.2585(4) 0.0502(14) Uani 1 1 d . . .
H24A H 0.1579 0.5538 0.2996 0.060 Uiso 1 1 calc R U .
H24B H 0.1699 0.5527 0.2015 0.060 Uiso 1 1 calc R U .
C6 C 0.2322(2) 0.6155(2) 0.5383(4) 0.0380(11) Uani 1 1 d . . .
H6 H 0.1953 0.6281 0.5014 0.046 Uiso 1 1 calc R U .
C22 C 0.3858(3) 0.7496(3) 0.4390(5) 0.0581(15) Uani 1 1 d . . .
H22A H 0.4203 0.7681 0.4415 0.070 Uiso 1 1 calc R U .
H22B H 0.3561 0.7658 0.3761 0.070 Uiso 1 1 calc R U .
C16 C 0.3551(2) 0.4547(3) 0.3969(4) 0.0488(13) Uani 1 1 d . . .
H16 H 0.3838 0.4226 0.4113 0.059 Uiso 1 1 calc R U .
C9 C 0.3828(3) 0.3583(3) 0.6552(4) 0.0542(15) Uani 1 1 d . . .
H9 H 0.4172 0.3429 0.6615 0.065 Uiso 1 1 calc R U .
C20 C 0.2571(2) 0.4807(3) 0.3318(4) 0.0399(11) Uani 1 1 d . . .
H20 H 0.2207 0.4651 0.3052 0.048 Uiso 1 1 calc R U .
C15 C 0.3011(2) 0.4319(3) 0.3581(4) 0.0454(13) Uani 1 1 d . . .
C26 C 0.0859(3) 0.6698(5) 0.3119(6) 0.077(2) Uani 1 1 d . . .
H26A H 0.0906 0.6213 0.3346 0.093 Uiso 1 1 calc R U .
H26B H 0.0535 0.6716 0.2472 0.093 Uiso 1 1 calc R U .
Br1 Br 0.5000 0.38592(18) 0.2500 0.324(3) Uani 1 2 d S T P

loop_
_atom_site_aniso_label
_atom_site_aniso_U_11
_atom_site_aniso_U_22
_atom_site_aniso_U_33
_atom_site_aniso_U_23
_atom_site_aniso_U_13
_atom_site_aniso_U_12
S1 0.0730(10) 0.0326(7) 0.0460(8) 0.0041(5) 0.0306(7) 0.0034(6)
O5 0.090(3) 0.047(2) 0.051(2) -0.0075(18) 0.032(2) -0.012(2)
O4 0.088(3) 0.044(2) 0.049(2) 0.0058(17) 0.031(2) -0.008(2)
O7 0.0402(19) 0.041(2) 0.057(2) -0.0026(16) 0.0206(17) 0.0006(15)
O1 0.087(3) 0.050(3) 0.070(3) 0.002(2) 0.034(2) 0.014(2)
O6 0.043(2) 0.039(2) 0.056(2) -0.0059(16) 0.0226(17) 0.0018(15)
O8 0.052(2) 0.064(3) 0.063(3) -0.0158(19) 0.032(2) -0.0115(18)
O3 0.098(4) 0.044(3) 0.109(4) 0.000(2) 0.050(3) 0.010(2)
C21 0.039(3) 0.053(3) 0.054(3) -0.006(2) 0.027(2) -0.002(2)
C3 0.050(3) 0.051(3) 0.043(3) 0.006(2) 0.017(3) -0.013(2)
N1 0.045(2) 0.035(2) 0.034(2) -0.0006(16) 0.0210(18) -0.0014(17)
C7 0.049(3) 0.035(3) 0.033(2) 0.0009(19) 0.022(2) 0.005(2)
N2 0.055(3) 0.039(2) 0.040(2) 0.0046(18) 0.024(2) 0.005(2)
C1 0.060(3) 0.030(3) 0.050(3) -0.005(2) 0.028(2) -0.001(2)
C2 0.042(3) 0.040(3) 0.030(2) 0.0013(19) 0.020(2) 0.001(2)
C10 0.049(3) 0.041(3) 0.045(3) 0.001(2) 0.022(2) -0.003(2)
C23 0.042(3) 0.058(4) 0.057(3) -0.005(3) 0.019(3) 0.001(2)
C18 0.045(3) 0.044(3) 0.038(3) -0.002(2) 0.021(2) 0.001(2)
O9 0.059(3) 0.103(4) 0.080(3) -0.036(3) 0.029(2) 0.002(2)
C11 0.043(3) 0.042(3) 0.044(3) 0.002(2) 0.030(2) 0.007(2)
C8 0.054(3) 0.046(3) 0.054(3) 0.006(2) 0.027(3) 0.003(2)
C4 0.040(3) 0.042(3) 0.047(3) 0.009(2) 0.011(2) 0.000(2)
C12 0.063(4) 0.042(3) 0.055(3) 0.012(2) 0.025(3) 0.018(3)
C14 0.064(4) 0.052(3) 0.053(3) 0.010(3) 0.032(3) 0.011(3)
C17 0.047(3) 0.045(3) 0.049(3) 0.002(2) 0.016(2) 0.001(2)
O2 0.194(7) 0.061(3) 0.071(3) 0.024(3) 0.062(4) 0.045(4)
C13 0.070(4) 0.053(4) 0.059(4) 0.012(3) 0.036(3) 0.013(3)
C19 0.055(3) 0.039(3) 0.036(3) 0.002(2) 0.028(2) 0.003(2)
C5 0.045(3) 0.037(3) 0.045(3) 0.000(2) 0.027(2) 0.001(2)
C25 0.062(4) 0.068(4) 0.047(3) -0.010(3) 0.011(3) 0.017(3)
C24 0.037(3) 0.064(4) 0.050(3) -0.005(3) 0.019(2) 0.001(2)
C6 0.035(2) 0.033(3) 0.048(3) -0.004(2) 0.020(2) 0.0000(19)
C22 0.069(4) 0.058(4) 0.056(3) -0.007(3) 0.035(3) -0.018(3)
C16 0.053(3) 0.040(3) 0.054(3) 0.010(2) 0.023(3) 0.014(2)
C9 0.062(4) 0.055(4) 0.054(3) 0.014(3) 0.032(3) 0.021(3)
C20 0.051(3) 0.035(3) 0.042(3) -0.001(2) 0.029(2) -0.001(2)
C15 0.066(4) 0.036(3) 0.045(3) 0.002(2) 0.034(3) 0.000(2)
C26 0.055(4) 0.110(6) 0.072(4) -0.040(4) 0.031(3) -0.035(4)
Br1 0.178(3) 0.156(3) 0.418(6) 0.000 -0.093(3) 0.000

loop_
_atom_type_symbol
_atom_type_description
_atom_type_scat_dispersion_real
_atom_type_scat_dispersion_imag
_atom_type_scat_source
C C 0.0033 0.0016 'International Tables Vol C Tables 4.2.6.8 and 6.1.1.4'
H H 0.0000 0.0000 'International Tables Vol C Tables 4.2.6.8 and 6.1.1.4'
N N 0.0061 0.0033 'International Tables Vol C Tables 4.2.6.8 and 6.1.1.4'
O O 0.0106 0.0060 'International Tables Vol C Tables 4.2.6.8 and 6.1.1.4'
S S 0.1246 0.1234 'International Tables Vol C Tables 4.2.6.8 and 6.1.1.4'
Br Br -0.2901 2.4595 'International Tables Vol C Tables 4.2.6.8 and 6.1.1.4'

loop_
_geom_angle_atom_site_label_1
_geom_angle_atom_site_label_2
_geom_angle_atom_site_label_3
_geom_angle
_geom_angle_site_symmetry_1
_geom_angle_site_symmetry_3
O5 S1 O3 112.2(3) . .
O5 S1 O4 111.5(3) . .
O3 S1 O4 114.7(3) . .
O5 S1 C15 107.3(2) . .
O3 S1 C15 104.6(3) . .
O4 S1 C15 105.9(2) . .
C18 O7 C21 116.4(4) . .
C14 O1 H1 109.5 . .
C19 O6 C24 116.2(4) . .
C23 O8 C22 114.1(4) . .
O7 C21 C22 107.2(4) . .
O7 C21 H21A 110.3 . .
C22 C21 H21A 110.3 . .
O7 C21 H21B 110.3 . .
C22 C21 H21B 110.3 . .
H21A C21 H21B 108.5 . .
N1 C3 C4 120.3(5) . .
N1 C3 H3 119.8 . .
C4 C3 H3 119.8 . .
C3 N1 C6 121.1(4) . .
C3 N1 C1 119.3(4) . .
C6 N1 C1 119.5(4) . .
C11 C7 C8 117.8(5) . .
C11 C7 C2 122.1(4) . .
C8 C7 C2 120.1(4) . .
C10 N2 C9 121.3(5) . .
C10 N2 C12 120.7(5) . .
C9 N2 C12 118.0(5) . .
N1 C1 C1 109.5(5) . 7_566
N1 C1 H1A 109.8 . .
C1 C1 H1A 109.8 7_566 .
N1 C1 H1B 109.8 . .
C1 C1 H1B 109.8 7_566 .
H1A C1 H1B 108.2 . .
C5 C2 C4 117.2(5) . .
C5 C2 C7 121.4(4) . .
C4 C2 C7 121.4(4) . .
N2 C10 C11 119.7(5) . .
N2 C10 H10 120.2 . .
C11 C10 H10 120.2 . .
O8 C23 C26 110.0(5) . 7_566
O8 C23 H23A 109.7 . .
C26 C23 H23A 109.7 7_566 .
O8 C23 H23B 109.7 . .
C26 C23 H23B 109.7 7_566 .
H23A C23 H23B 108.2 . .
O7 C18 C17 125.2(5) . .
O7 C18 C19 116.4(4) . .
C17 C18 C19 118.3(5) . .
C26 O9 C25 114.9(6) . .
C10 C11 C7 122.2(5) . .
C10 C11 H11 118.9 . .
C7 C11 H11 118.9 . .
C9 C8 C7 119.4(5) . .
C9 C8 H8 120.3 . .
C7 C8 H8 120.3 . .
C3 C4 C2 120.2(5) . .
C3 C4 H4 119.9 . .
C2 C4 H4 119.9 . .
N2 C12 C13 109.4(4) . .
N2 C12 H12A 109.8 . .
C13 C12 H12A 109.8 . .
N2 C12 H12B 109.8 . .
C13 C12 H12B 109.8 . .
H12A C12 H12B 108.3 . .
O2 C14 O1 122.8(6) . .
O2 C14 C13 123.2(6) . .
O1 C14 C13 114.0(5) . .
C16 C17 C18 121.2(5) . .
C16 C17 H17 119.4 . .
C18 C17 H17 119.4 . .
C14 C13 C12 112.2(5) . .
C14 C13 H13A 109.2 . .
C12 C13 H13A 109.2 . .
C14 C13 H13B 109.2 . .
C12 C13 H13B 109.2 . .
H13A C13 H13B 107.9 . .
C20 C19 O6 124.4(5) . .
C20 C19 C18 120.5(5) . .
O6 C19 C18 115.1(4) . .
C6 C5 C2 120.8(5) . .
C6 C5 H5 119.6 . .
C2 C5 H5 119.6 . .
O9 C25 C24 116.1(5) . .
O9 C25 H25A 108.3 . .
C24 C25 H25A 108.3 . .
O9 C25 H25B 108.3 . .
C24 C25 H25B 108.3 . .
H25A C25 H25B 107.4 . .
O6 C24 C25 107.7(5) . .
O6 C24 H24A 110.2 . .
C25 C24 H24A 110.2 . .
O6 C24 H24B 110.2 . .
C25 C24 H24B 110.2 . .
H24A C24 H24B 108.5 . .
N1 C6 C5 120.3(5) . .
N1 C6 H6 119.8 . .
C5 C6 H6 119.8 . .
O8 C22 C21 113.5(5) . .
O8 C22 H22A 108.9 . .
C21 C22 H22A 108.9 . .
O8 C22 H22B 108.9 . .
C21 C22 H22B 108.9 . .
H22A C22 H22B 107.7 . .
C15 C16 C17 119.7(5) . .
C15 C16 H16 120.1 . .
C17 C16 H16 120.1 . .
C8 C9 N2 119.6(5) . .
C8 C9 H9 120.2 . .
N2 C9 H9 120.2 . .
C19 C20 C15 119.6(5) . .
C19 C20 H20 120.2 . .
C15 C20 H20 120.2 . .
C16 C15 C20 120.4(5) . .
C16 C15 S1 121.8(4) . .
C20 C15 S1 117.8(4) . .
O9 C26 C23 117.5(6) . 7_566
O9 C26 H26A 107.9 . .
C23 C26 H26A 107.9 7_566 .
O9 C26 H26B 107.9 . .
C23 C26 H26B 107.9 7_566 .
H26A C26 H26B 107.2 . .

loop_
_geom_bond_atom_site_label_1
_geom_bond_atom_site_label_2
_geom_bond_distance
_geom_bond_site_symmetry_2
S1 O5 1.438(5) .
S1 O3 1.440(5) .
S1 O4 1.447(4) .
S1 C15 1.783(6) .
O7 C18 1.349(6) .
O7 C21 1.450(6) .
O1 C14 1.280(7) .
O1 H1 0.8200 .
O6 C19 1.378(6) .
O6 C24 1.469(6) .
O8 C23 1.409(7) .
O8 C22 1.459(7) .
C21 C22 1.508(8) .
C21 H21A 0.9700 .
C21 H21B 0.9700 .
C3 N1 1.337(7) .
C3 C4 1.382(8) .
C3 H3 0.9300 .
N1 C6 1.339(6) .
N1 C1 1.480(6) .
C7 C11 1.378(7) .
C7 C8 1.396(7) .
C7 C2 1.482(7) .
N2 C10 1.325(7) .
N2 C9 1.385(8) .
N2 C12 1.497(7) .
C1 C1 1.520(11) 7_566
C1 H1A 0.9700 .
C1 H1B 0.9700 .
C2 C5 1.384(7) .
C2 C4 1.399(7) .
C10 C11 1.363(7) .
C10 H10 0.9300 .
C23 C26 1.471(9) 7_566
C23 H23A 0.9700 .
C23 H23B 0.9700 .
C18 C17 1.403(8) .
C18 C19 1.416(7) .
O9 C26 1.315(8) .
O9 C25 1.428(7) .
C11 H11 0.9300 .
C8 C9 1.384(8) .
C8 H8 0.9300 .
C4 H4 0.9300 .
C12 C13 1.531(9) .
C12 H12A 0.9700 .
C12 H12B 0.9700 .
C14 O2 1.208(7) .
C14 C13 1.498(9) .
C17 C16 1.381(8) .
C17 H17 0.9300 .
C13 H13A 0.9700 .
C13 H13B 0.9700 .
C19 C20 1.373(7) .
C5 C6 1.375(7) .
C5 H5 0.9300 .
C25 C24 1.499(8) .
C25 H25A 0.9700 .
C25 H25B 0.9700 .
C24 H24A 0.9700 .
C24 H24B 0.9700 .
C6 H6 0.9300 .
C22 H22A 0.9700 .
C22 H22B 0.9700 .
C16 C15 1.377(8) .
C16 H16 0.9300 .
C9 H9 0.9300 .
C20 C15 1.415(8) .
C20 H20 0.9300 .
C26 C23 1.471(9) 7_566
C26 H26A 0.9700 .
C26 H26B 0.9700 .

loop_
_geom_torsion_atom_site_label_1
_geom_torsion_atom_site_label_2
_geom_torsion_atom_site_label_3
_geom_torsion_atom_site_label_4
_geom_torsion
_geom_torsion_site_symmetry_4
C18 O7 C21 C22 176.0(4) .
C4 C3 N1 C6 0.7(8) .
C4 C3 N1 C1 179.6(5) .
C3 N1 C1 C1 101.5(6) 7_566
C6 N1 C1 C1 -79.6(7) 7_566
C11 C7 C2 C5 -26.1(7) .
C8 C7 C2 C5 151.8(5) .
C11 C7 C2 C4 153.2(5) .
C8 C7 C2 C4 -29.0(7) .
C9 N2 C10 C11 0.0(8) .
C12 N2 C10 C11 -177.7(5) .
C22 O8 C23 C26 167.7(6) 7_566
C21 O7 C18 C17 5.2(7) .
C21 O7 C18 C19 -173.2(4) .
N2 C10 C11 C7 -1.0(8) .
C8 C7 C11 C10 1.0(7) .
C2 C7 C11 C10 179.0(5) .
C11 C7 C8 C9 -0.1(8) .
C2 C7 C8 C9 -178.1(5) .
N1 C3 C4 C2 -0.9(8) .
C5 C2 C4 C3 -0.1(7) .
C7 C2 C4 C3 -179.4(5) .
C10 N2 C12 C13 97.8(6) .
C9 N2 C12 C13 -80.0(6) .
O7 C18 C17 C16 -178.9(5) .
C19 C18 C17 C16 -0.6(8) .
O2 C14 C13 C12 3.4(10) .
O1 C14 C13 C12 -177.8(6) .
N2 C12 C13 C14 -176.4(5) .
C24 O6 C19 C20 -11.1(7) .
C24 O6 C19 C18 169.7(4) .
O7 C18 C19 C20 -178.5(4) .
C17 C18 C19 C20 3.1(7) .
O7 C18 C19 O6 0.7(6) .
C17 C18 C19 O6 -177.8(4) .
C4 C2 C5 C6 1.4(7) .
C7 C2 C5 C6 -179.3(4) .
C26 O9 C25 C24 -88.2(8) .
C19 O6 C24 C25 -167.7(4) .
O9 C25 C24 O6 -69.7(7) .
C3 N1 C6 C5 0.5(7) .
C1 N1 C6 C5 -178.4(4) .
C2 C5 C6 N1 -1.6(7) .
C23 O8 C22 C21 88.2(6) .
O7 C21 C22 O8 75.5(6) .
C18 C17 C16 C15 -2.4(9) .
C7 C8 C9 N2 -0.8(8) .
C10 N2 C9 C8 0.9(8) .
C12 N2 C9 C8 178.6(5) .
O6 C19 C20 C15 178.3(4) .
C18 C19 C20 C15 -2.6(7) .
C17 C16 C15 C20 2.9(8) .
C17 C16 C15 S1 -175.9(4) .
C19 C20 C15 C16 -0.4(8) .
C19 C20 C15 S1 178.4(4) .
O5 S1 C15 C16 -138.8(5) .
O3 S1 C15 C16 -19.5(5) .
O4 S1 C15 C16 102.0(5) .
O5 S1 C15 C20 42.4(5) .
O3 S1 C15 C20 161.7(4) .
O4 S1 C15 C20 -76.8(4) .
C25 O9 C26 C23 -178.3(6) 7_566
